data_4327038
loop_
_publ_author_name
'Andrew D. Schwarz'
'Ainara Nova'
'Eric Clot'
'Philip Mountford'

_publ_contact_author
;
 Prof P. Mountford           
 Chemistry Research Laboratory
 Mansfield Road
 Oxford
 OX1 3TA
 UK
;
_publ_contact_author_email Philip.Mountford@chem.ox.ac.uk
_publ_contact_author_fax '+44 1865 285141'
_publ_contact_author_phone '+44 1865 285140'
_publ_section_title
;
 Titanium tert-Butoxyimido Compounds
;
_journal_name_full 'Inorganic Chemistry'
_journal_page_first 12155
_journal_page_last 12171
_journal_paper_doi 10.1021/ic201896q
_journal_volume 50
_journal_year 2011
_chemical_formula_moiety 'C19 H24 Cl2 N4 O1 Ti1'
_chemical_formula_sum 'C19 H24 Cl2 N4 O Ti'
_chemical_formula_weight 443.23
_chemical_name_systematic
;
Ti(NOtBu)Cl2(py)3
;
_space_group_IT_number 14
_symmetry_cell_setting monoclinic
_symmetry_space_group_name_Hall '-P 2ybc'
_symmetry_space_group_name_H-M 'P 1 21/c 1'
_atom_sites_solution_hydrogens geom
_atom_sites_solution_primary direct
_atom_sites_solution_secondary difmap
_cell_angle_alpha 90
_cell_angle_beta 97.1358(6)
_cell_angle_gamma 90
_cell_formula_units_Z 4
_cell_length_a 8.79620(10)
_cell_length_b 21.8932(3)
_cell_length_c 11.4868(2)
_cell_measurement_reflns_used 4544
_cell_measurement_temperature 150
_cell_measurement_theta_max 27
_cell_measurement_theta_min 5
_cell_volume 2194.96(5)
_computing_cell_refinement 'DENZO/SCALEPACK (Otwinowski & Minor, 1997)'
_computing_data_collection 'COLLECT (Nonius, 2001).'
_computing_data_reduction 'DENZO/SCALEPACK (Otwinowski & Minor, 1997)'
_computing_molecular_graphics 'CAMERON (Watkin et al., 1996)'
_computing_publication_material 'CRYSTALS (Betteridge et al., 2003)'
_computing_structure_refinement 'CRYSTALS (Betteridge et al., 2003)'
_computing_structure_solution 'SIR92 (Altomare et al., 1994)'
_diffrn_ambient_temperature 150
_diffrn_measured_fraction_theta_full 0.990
_diffrn_measured_fraction_theta_max 0.989
_diffrn_measurement_device 'Nonius KappaCCD'
_diffrn_measurement_device_type Area
_diffrn_measurement_method \w
_diffrn_radiation_monochromator graphite
_diffrn_radiation_type 'Mo K\a'
_diffrn_radiation_wavelength 0.71073
_diffrn_reflns_av_R_equivalents 0.028
_diffrn_reflns_limit_h_max 11
_diffrn_reflns_limit_h_min -11
_diffrn_reflns_limit_k_max 28
_diffrn_reflns_limit_k_min -24
_diffrn_reflns_limit_l_max 14
_diffrn_reflns_limit_l_min -14
_diffrn_reflns_number 8673
_diffrn_reflns_theta_full 26.104
_diffrn_reflns_theta_max 27.478
_diffrn_reflns_theta_min 5.140
_diffrn_standards_number 0
_exptl_absorpt_coefficient_mu 0.649
_exptl_absorpt_correction_T_max 0.77
_exptl_absorpt_correction_T_min 0.77
_exptl_absorpt_correction_type multi-scan
_exptl_absorpt_process_details 'DENZO/SCALEPACK (Otwinowski & Minor, 1997)'
_exptl_crystal_colour 'dark purple'
_exptl_crystal_density_diffrn 1.341
_exptl_crystal_description block
_exptl_crystal_F_000 920
_exptl_crystal_size_max 0.500
_exptl_crystal_size_mid 0.400
_exptl_crystal_size_min 0.400
_refine_diff_density_max 0.52
_refine_diff_density_min -0.26
_refine_ls_extinction_method none
_refine_ls_goodness_of_fit_ref 1.1111
_refine_ls_hydrogen_treatment none
_refine_ls_matrix_type full
_refine_ls_number_parameters 244
_refine_ls_number_reflns 3235
_refine_ls_number_restraints 0
_refine_ls_R_factor_all 0.0675
_refine_ls_R_factor_gt 0.0376
_refine_ls_shift/su_max 0.0003448
_refine_ls_shift/su_mean 3.4503958
_refine_ls_structure_factor_coef F
_refine_ls_weighting_details
;
 Method, part 1, Chebychev polynomial, (Watkin, 1994, Prince, 1982) 
 [weight] = 1.0/[A~0~*T~0~(x)+A~1~*T~1~(x) ... +A~n-1~]*T~n-1~(x)] 
 where A~i~ are the Chebychev coefficients listed below and x= Fcalc/Fmax 
 Method = Robust Weighting (Prince, 1982) 
 W = [weight] * [1-(deltaF/6*sigmaF)^2^]^2^ 
 A~i~ are: 
 0.292 -0.198E-02 0.312E-01 
;
_refine_ls_weighting_scheme calc
_refine_ls_wR_factor_all 0.0673
_refine_ls_wR_factor_gt 0.0335
_refine_ls_wR_factor_ref 0.0307
_reflns_limit_h_max 11
_reflns_limit_h_min -11
_reflns_limit_k_max 28
_reflns_limit_k_min 0
_reflns_limit_l_max 14
_reflns_limit_l_min 0
_reflns_number_gt 3570
_reflns_number_total 4991
_reflns_threshold_expression I>2.0\s(I)
_oxford_diffrn_Wilson_B_factor 2.01
_oxford_diffrn_Wilson_scale 9.87
_oxford_refine_ls_r_factor_ref 0.0323
_oxford_refine_ls_scale 0.3122(3)
_oxford_reflns_number_all 4991
_oxford_reflns_threshold_expression_ref I>3.0\s(I)
_oxford_structure_analysis_title '9011420 ADS141'
_cod_data_source_file ic201896q_si_002_06.cif
_cod_data_source_block COMPOUND_5
_cod_original_sg_symbol_H-M 'P 1 21/c 1 '
_cod_original_formula_sum 'C19 H24 Cl2 N4 O1 Ti1'
_cod_database_code 4327038

loop_
_symmetry_equiv_pos_as_xyz
x,y,z
-x,-y,-z
-x,y+1/2,-z+1/2
x,-y+1/2,z+1/2

loop_
_atom_site_label
_atom_site_type_symbol
_atom_site_fract_x
_atom_site_fract_y
_atom_site_fract_z
_atom_site_U_iso_or_equiv
_atom_site_occupancy
_atom_site_adp_type
_atom_site_refinement_flags_posn
Ti1 Ti 0.21843(4) 0.383343(17) 0.21071(3) 0.0180 1.0000 Uani .
N1 N 0.11897(19) 0.31612(8) 0.19999(15) 0.0206 1.0000 Uani .
N2 N 0.3383(2) 0.48239(8) 0.21965(16) 0.0239 1.0000 Uani .
N3 N 0.4290(2) 0.34559(8) 0.14797(15) 0.0232 1.0000 Uani .
N4 N 0.0324(2) 0.43612(8) 0.28273(15) 0.0206 1.0000 Uani .
Cl1 Cl 0.13014(7) 0.41458(3) 0.01317(5) 0.0290 1.0000 Uani .
Cl2 Cl 0.34939(7) 0.37148(3) 0.40886(5) 0.0295 1.0000 Uani .
O1 O 0.03049(17) 0.26641(7) 0.17402(13) 0.0258 1.0000 Uani .
C1 C 0.0557(3) 0.21759(10) 0.26373(19) 0.0249 1.0000 Uani .
C2 C 0.2180(3) 0.19488(11) 0.2667(2) 0.0310 1.0000 Uani .
C3 C 0.0245(3) 0.24259(12) 0.3809(2) 0.0353 1.0000 Uani .
C4 C -0.0594(3) 0.16952(13) 0.2184(3) 0.0463 1.0000 Uani .
C5 C 0.3809(3) 0.51099(12) 0.1265(2) 0.0371 1.0000 Uani .
C6 C 0.4382(4) 0.57002(13) 0.1308(3) 0.0483 1.0000 Uani .
C7 C 0.4488(3) 0.60176(12) 0.2344(3) 0.0434 1.0000 Uani .
C8 C 0.4072(3) 0.57308(11) 0.3315(2) 0.0347 1.0000 Uani .
C9 C 0.3541(3) 0.51379(11) 0.3207(2) 0.0275 1.0000 Uani .
C10 C -0.0390(3) 0.48375(10) 0.22605(19) 0.0252 1.0000 Uani .
C11 C -0.1589(3) 0.51451(11) 0.2673(2) 0.0307 1.0000 Uani .
C12 C -0.2080(3) 0.49622(12) 0.3707(2) 0.0349 1.0000 Uani .
C13 C -0.1361(3) 0.44709(12) 0.4294(2) 0.0369 1.0000 Uani .
C14 C -0.0176(3) 0.41854(11) 0.3833(2) 0.0288 1.0000 Uani .
C15 C 0.5717(3) 0.36568(12) 0.1856(2) 0.0327 1.0000 Uani .
C16 C 0.7007(3) 0.34094(13) 0.1466(2) 0.0400 1.0000 Uani .
C17 C 0.6841(3) 0.29362(12) 0.0662(2) 0.0377 1.0000 Uani .
C18 C 0.5395(3) 0.27239(12) 0.0281(2) 0.0320 1.0000 Uani .
C19 C 0.4154(3) 0.29934(10) 0.0711(2) 0.0264 1.0000 Uani .
H21 H 0.2380 0.1634 0.3238 0.0380 1.0000 Uiso R
H22 H 0.2888 0.2275 0.2859 0.0380 1.0000 Uiso R
H23 H 0.2338 0.1789 0.1917 0.0380 1.0000 Uiso R
H31 H 0.0406 0.2118 0.4395 0.0435 1.0000 Uiso R
H32 H 0.0918 0.2761 0.4033 0.0435 1.0000 Uiso R
H33 H -0.0786 0.2568 0.3764 0.0435 1.0000 Uiso R
H41 H -0.0540 0.1352 0.2697 0.0573 1.0000 Uiso R
H42 H -0.1615 0.1857 0.2113 0.0573 1.0000 Uiso R
H43 H -0.0403 0.1558 0.1422 0.0573 1.0000 Uiso R
H51 H 0.3704 0.4895 0.0529 0.0443 1.0000 Uiso R
H61 H 0.4692 0.5888 0.0613 0.0583 1.0000 Uiso R
H71 H 0.4857 0.6431 0.2392 0.0521 1.0000 Uiso R
H81 H 0.4141 0.5940 0.4054 0.0426 1.0000 Uiso R
H91 H 0.3266 0.4934 0.3898 0.0346 1.0000 Uiso R
H101 H -0.0054 0.4971 0.1539 0.0301 1.0000 Uiso R
H111 H -0.2075 0.5482 0.2237 0.0370 1.0000 Uiso R
H121 H -0.2910 0.5171 0.4011 0.0417 1.0000 Uiso R
H131 H -0.1681 0.4331 0.5017 0.0438 1.0000 Uiso R
H141 H 0.0321 0.3842 0.4248 0.0352 1.0000 Uiso R
H151 H 0.5833 0.3983 0.2427 0.0396 1.0000 Uiso R
H161 H 0.8012 0.3567 0.1751 0.0483 1.0000 Uiso R
H171 H 0.7724 0.2761 0.0368 0.0464 1.0000 Uiso R
H181 H 0.5236 0.2389 -0.0268 0.0391 1.0000 Uiso R
H191 H 0.3142 0.2845 0.0448 0.0325 1.0000 Uiso R

loop_
_atom_site_aniso_label
_atom_site_aniso_U_11
_atom_site_aniso_U_22
_atom_site_aniso_U_33
_atom_site_aniso_U_23
_atom_site_aniso_U_13
_atom_site_aniso_U_12
Ti1 0.02021(18) 0.01672(18) 0.01704(18) 0.00048(15) 0.00273(14) 0.00216(16)
N1 0.0177(9) 0.0209(9) 0.0239(9) -0.0005(7) 0.0046(7) 0.0013(7)
N2 0.0233(9) 0.0227(10) 0.0268(9) -0.0028(8) 0.0068(7) -0.0029(8)
N3 0.0218(9) 0.0242(9) 0.0235(9) -0.0029(7) 0.0021(7) -0.0015(8)
N4 0.0209(9) 0.0209(9) 0.0201(9) 0.0001(7) 0.0035(7) 0.0014(7)
Cl1 0.0425(3) 0.0250(3) 0.0184(2) 0.0003(2) -0.0005(2) 0.0043(2)
Cl2 0.0341(3) 0.0321(3) 0.0206(2) 0.0005(2) -0.0037(2) 0.0066(2)
O1 0.0271(8) 0.0223(8) 0.0267(8) 0.0053(6) -0.0016(6) -0.0064(7)
C1 0.0262(12) 0.0229(11) 0.0253(11) 0.0058(9) 0.0025(9) -0.0005(9)
C2 0.0320(13) 0.0271(13) 0.0349(13) 0.0051(10) 0.0078(10) 0.0046(10)
C3 0.0390(14) 0.0356(14) 0.0340(13) 0.0128(11) 0.0150(11) 0.0073(11)
C4 0.0485(17) 0.0322(15) 0.0562(18) 0.0105(13) -0.0021(14) -0.0126(13)
C5 0.0473(16) 0.0324(14) 0.0341(13) -0.0013(11) 0.0147(12) -0.0083(12)
C6 0.0579(19) 0.0359(15) 0.0549(18) 0.0065(13) 0.0221(15) -0.0155(13)
C7 0.0316(14) 0.0267(13) 0.073(2) -0.0069(13) 0.0093(13) -0.0061(11)
C8 0.0263(12) 0.0310(13) 0.0463(15) -0.0172(12) 0.0027(11) -0.0022(10)
C9 0.0247(11) 0.0288(12) 0.0288(12) -0.0061(10) 0.0029(9) 0.0001(9)
C10 0.0299(12) 0.0212(11) 0.0247(11) 0.0041(9) 0.0043(9) 0.0022(9)
C11 0.0295(12) 0.0301(13) 0.0323(12) 0.0035(10) 0.0032(10) 0.0086(10)
C12 0.0308(13) 0.0397(14) 0.0354(13) -0.0013(11) 0.0093(10) 0.0109(11)
C13 0.0407(14) 0.0439(15) 0.0292(13) 0.0080(11) 0.0165(11) 0.0105(12)
C14 0.0335(13) 0.0285(12) 0.0255(11) 0.0052(10) 0.0085(9) 0.0081(10)
C15 0.0251(12) 0.0348(14) 0.0370(13) -0.0122(11) -0.0004(10) -0.0021(10)
C16 0.0199(12) 0.0473(16) 0.0521(16) -0.0107(13) 0.0013(11) 0.0002(11)
C17 0.0253(13) 0.0443(16) 0.0437(15) -0.0083(12) 0.0046(11) 0.0094(11)
C18 0.0332(13) 0.0329(13) 0.0303(12) -0.0112(10) 0.0049(10) 0.0018(11)
C19 0.0230(11) 0.0283(12) 0.0277(11) -0.0051(10) 0.0019(9) -0.0007(9)

loop_
_atom_type_symbol
_atom_type_scat_dispersion_real
_atom_type_scat_dispersion_imag
_atom_type_scat_Cromer_Mann_a1
_atom_type_scat_Cromer_Mann_b1
_atom_type_scat_Cromer_Mann_a2
_atom_type_scat_Cromer_Mann_b2
_atom_type_scat_Cromer_Mann_a3
_atom_type_scat_Cromer_Mann_b3
_atom_type_scat_Cromer_Mann_a4
_atom_type_scat_Cromer_Mann_b4
_atom_type_scat_Cromer_Mann_c
_atom_type_scat_source
C 0.0033 0.0016 2.3100 20.8439 1.0200 10.2075 1.5886 0.5687 0.8650 51.6512 0.2156 'International Tables Vol C 4.2.6.8 and 6.1.1.4'
H 0.0000 0.0000 0.4930 10.5109 0.3229 26.1257 0.1402 3.1424 0.0408 57.7998 0.0030 'International Tables Vol C 4.2.6.8 and 6.1.1.4'
N 0.0061 0.0033 12.2126 0.0057 3.1322 9.8933 2.0125 28.9975 1.1663 0.5826 -11.5290 'International Tables Vol C 4.2.6.8 and 6.1.1.4'
O 0.0106 0.0060 3.0485 13.2771 2.2868 5.7011 1.5463 0.3239 0.8670 32.9089 0.2508 'International Tables Vol C 4.2.6.8 and 6.1.1.4'
Cl 0.1484 0.1585 11.4604 0.0104 7.1964 1.1662 6.2556 18.5194 1.6455 47.7784 -9.5574 'International Tables Vol C 4.2.6.8 and 6.1.1.4'
Ti 0.2776 0.4457 9.7595 7.8508 7.3558 0.5000 1.6991 35.6338 1.9021 116.1050 1.2807 'International Tables Vol C 4.2.6.8 and 6.1.1.4'

loop_
_geom_angle_atom_site_label_1
_geom_angle_atom_site_label_2
_geom_angle_atom_site_label_3
_geom_angle
_geom_angle_publ_flag
N1 Ti1 N2 175.08(8) yes
N1 Ti1 N3 95.50(8) yes
N2 Ti1 N3 88.33(6) yes
N1 Ti1 N4 94.57(7) yes
N2 Ti1 N4 81.72(6) yes
N3 Ti1 N4 169.74(7) yes
N1 Ti1 Cl1 94.27(6) yes
N2 Ti1 Cl1 82.68(5) yes
N3 Ti1 Cl1 89.10(5) yes
N4 Ti1 Cl1 92.10(5) yes
N1 Ti1 Cl2 98.86(6) yes
N2 Ti1 Cl2 84.40(5) yes
N3 Ti1 Cl2 86.97(5) yes
N4 Ti1 Cl2 89.56(5) yes
Cl1 Ti1 Cl2 166.59(3) yes
Ti1 N1 O1 170.57(15) yes
Ti1 N2 C5 123.66(16) yes
Ti1 N2 C9 119.74(15) yes
C5 N2 C9 116.4(2) yes
Ti1 N3 C15 123.57(15) yes
Ti1 N3 C19 118.97(14) yes
C15 N3 C19 117.43(19) yes
Ti1 N4 C10 122.65(14) yes
Ti1 N4 C14 120.09(14) yes
C10 N4 C14 117.16(18) yes
N1 O1 C1 113.30(15) yes
O1 C1 C2 108.22(17) yes
O1 C1 C3 109.31(18) yes
C2 C1 C3 112.08(19) yes
O1 C1 C4 103.16(18) yes
C2 C1 C4 111.8(2) yes
C3 C1 C4 111.9(2) yes
C1 C2 H21 110.3 no
C1 C2 H22 110.3 no
H21 C2 H22 108.8 no
C1 C2 H23 110.1 no
H21 C2 H23 108.7 no
H22 C2 H23 108.6 no
C1 C3 H31 110.3 no
C1 C3 H32 110.0 no
H31 C3 H32 108.7 no
C1 C3 H33 110.3 no
H31 C3 H33 109.0 no
H32 C3 H33 108.5 no
C1 C4 H41 111.0 no
C1 C4 H42 110.6 no
H41 C4 H42 108.6 no
C1 C4 H43 110.3 no
H41 C4 H43 108.5 no
H42 C4 H43 107.8 no
N2 C5 C6 123.2(2) yes
N2 C5 H51 118.0 no
C6 C5 H51 118.8 no
C5 C6 C7 119.2(3) yes
C5 C6 H61 120.4 no
C7 C6 H61 120.4 no
C6 C7 C8 118.6(2) yes
C6 C7 H71 120.9 no
C8 C7 H71 120.5 no
C7 C8 C9 118.7(2) yes
C7 C8 H81 120.5 no
C9 C8 H81 120.7 no
C8 C9 N2 123.8(2) yes
C8 C9 H91 118.6 no
N2 C9 H91 117.6 no
N4 C10 C11 122.8(2) yes
N4 C10 H101 118.7 no
C11 C10 H101 118.5 no
C10 C11 C12 119.3(2) yes
C10 C11 H111 120.2 no
C12 C11 H111 120.5 no
C11 C12 C13 118.4(2) yes
C11 C12 H121 120.6 no
C13 C12 H121 121.0 no
C12 C13 C14 119.3(2) yes
C12 C13 H131 120.3 no
C14 C13 H131 120.4 no
C13 C14 N4 123.0(2) yes
C13 C14 H141 118.8 no
N4 C14 H141 118.1 no
N3 C15 C16 122.5(2) yes
N3 C15 H151 118.3 no
C16 C15 H151 119.2 no
C15 C16 C17 119.2(2) yes
C15 C16 H161 120.2 no
C17 C16 H161 120.6 no
C16 C17 C18 118.8(2) yes
C16 C17 H171 120.6 no
C18 C17 H171 120.5 no
C17 C18 C19 118.8(2) yes
C17 C18 H181 121.2 no
C19 C18 H181 120.0 no
C18 C19 N3 123.2(2) yes
C18 C19 H191 119.0 no
N3 C19 H191 117.8 no

loop_
_geom_bond_atom_site_label_1
_geom_bond_atom_site_label_2
_geom_bond_distance
_geom_bond_publ_flag
Ti1 N1 1.7087(18) yes
Ti1 N2 2.4078(18) yes
Ti1 N3 2.2278(18) yes
Ti1 N4 2.2439(17) yes
Ti1 Cl1 2.4045(6) yes
Ti1 Cl2 2.4338(6) yes
N1 O1 1.350(2) yes
N2 C5 1.333(3) yes
N2 C9 1.342(3) yes
N3 C15 1.350(3) yes
N3 C19 1.339(3) yes
N4 C10 1.343(3) yes
N4 C14 1.343(3) yes
O1 C1 1.482(3) yes
C1 C2 1.508(3) yes
C1 C3 1.510(3) yes
C1 C4 1.507(3) yes
C2 H21 0.953 no
C2 H22 0.955 no
C2 H23 0.956 no
C3 H31 0.951 no
C3 H32 0.958 no
C3 H33 0.954 no
C4 H41 0.951 no
C4 H42 0.960 no
C4 H43 0.961 no
C5 C6 1.386(4) yes
C5 H51 0.962 no
C6 C7 1.371(4) yes
C6 H61 0.967 no
C7 C8 1.368(4) yes
C7 H71 0.961 no
C8 C9 1.380(3) yes
C8 H81 0.960 no
C9 H91 0.967 no
C10 C11 1.383(3) yes
C10 H101 0.959 no
C11 C12 1.373(3) yes
C11 H111 0.961 no
C12 C13 1.381(4) yes
C12 H121 0.963 no
C13 C14 1.376(3) yes
C13 H131 0.961 no
C14 H141 0.966 no
C15 C16 1.381(3) yes
C15 H151 0.966 no
C16 C17 1.384(4) yes
C16 H161 0.967 no
C17 C18 1.373(3) yes
C17 H171 0.964 no
C18 C19 1.385(3) yes
C18 H181 0.966 no
C19 H191 0.960 no
